data_7022947
loop_
_publ_author_name
'Li, Di'
'Peng, Ying'
'Geng, Chao'
'Liu, Kaipeng'
'Kong, Dexu'

_publ_section_title
;
 Well-controlled ring-opening polymerization of cyclic esters initiated by
 dialkylaluminum \b-diketiminates.
;
_journal_issue 31
_journal_name_full 'Dalton transactions (Cambridge, England : 2003)'
_journal_page_first 11295
_journal_page_last 11303
_journal_paper_doi 10.1039/c3dt50372k
_journal_volume 42
_journal_year 2013
_chemical_formula_sum 'C9 H19 Al N2'
_chemical_formula_weight 182.24
_chemical_name_systematic
;
?
;
_space_group_IT_number 59
_symmetry_cell_setting orthorhombic
_symmetry_space_group_name_Hall '-P 2ab 2a'
_symmetry_space_group_name_H-M 'P m m n :2'
_atom_sites_solution_hydrogens geom
_atom_sites_solution_primary direct
_atom_sites_solution_secondary difmap
_audit_creation_method SHELXL-97
_cell_angle_alpha 90.00
_cell_angle_beta 90.00
_cell_angle_gamma 90.00
_cell_formula_units_Z 2
_cell_length_a 9.126(7)
_cell_length_b 7.598(6)
_cell_length_c 8.267(6)
_cell_measurement_reflns_used 1088
_cell_measurement_temperature 298(2)
_cell_measurement_theta_max 22.724
_cell_measurement_theta_min 2.464
_cell_volume 573.2(8)
_computing_cell_refinement 'Bruker SMART'
_computing_data_collection 'Bruker SMART'
_computing_data_reduction 'Bruker SAINT'
_computing_molecular_graphics 'Bruker SHELXTL'
_computing_publication_material 'Bruker SHELXTL'
_computing_structure_refinement 'Bruker SHELXTL'
_computing_structure_solution 'Bruker SHELXTL'
_diffrn_ambient_temperature 298(2)
_diffrn_measured_fraction_theta_full 1.000
_diffrn_measured_fraction_theta_max 1.000
_diffrn_measurement_device_type 'CCD area detector'
_diffrn_measurement_method 'phi and omega scans'
_diffrn_radiation_monochromator graphite
_diffrn_radiation_source 'fine-focus sealed tube'
_diffrn_radiation_type MoK\a
_diffrn_radiation_wavelength 0.71073
_diffrn_reflns_av_R_equivalents 0.0252
_diffrn_reflns_av_unetI/netI 0.0190
_diffrn_reflns_limit_h_max 10
_diffrn_reflns_limit_h_min -10
_diffrn_reflns_limit_k_max 5
_diffrn_reflns_limit_k_min -9
_diffrn_reflns_limit_l_max 9
_diffrn_reflns_limit_l_min -9
_diffrn_reflns_number 3094
_diffrn_reflns_theta_full 24.99
_diffrn_reflns_theta_max 24.99
_diffrn_reflns_theta_min 2.46
_exptl_absorpt_coefficient_mu 0.134
_exptl_absorpt_correction_T_max 0.9789
_exptl_absorpt_correction_T_min 0.9648
_exptl_absorpt_correction_type none
_exptl_crystal_colour 'transparent white'
_exptl_crystal_density_diffrn 1.056
_exptl_crystal_density_method 'not measured'
_exptl_crystal_description block
_exptl_crystal_F_000 200
_exptl_crystal_size_max 0.32
_exptl_crystal_size_mid 0.30
_exptl_crystal_size_min 0.28
_refine_diff_density_max 0.212
_refine_diff_density_min -0.130
_refine_diff_density_rms 0.037
_refine_ls_extinction_coef 0.121(8)
_refine_ls_extinction_expression Fc^*^=kFc[1+0.001xFc^2^\l^3^/sin(2\q)]^-1/4^
_refine_ls_extinction_method SHELXL
_refine_ls_goodness_of_fit_ref 1.000
_refine_ls_hydrogen_treatment 'riding mode'
_refine_ls_matrix_type full
_refine_ls_number_parameters 54
_refine_ls_number_reflns 581
_refine_ls_number_restraints 0
_refine_ls_restrained_S_all 1.000
_refine_ls_R_factor_all 0.0387
_refine_ls_R_factor_gt 0.0360
_refine_ls_shift/su_max 0.000
_refine_ls_shift/su_mean 0.000
_refine_ls_structure_factor_coef Fsqd
_refine_ls_weighting_details 'calc w=1/[\s^2^(Fo^2^)+(0.0152P)^2^+0.3896P] where P=(Fo^2^+2Fc^2^)/3'
_refine_ls_weighting_scheme calc
_refine_ls_wR_factor_gt 0.0809
_refine_ls_wR_factor_ref 0.0818
_reflns_number_gt 537
_reflns_number_total 581
_reflns_threshold_expression >2sigma(I)
_cod_data_source_file c3dt50372k.txt
_cod_data_source_block 2
_cod_depositor_comments
;
The following automatic conversions were performed:

'_symmetry_cell_setting' value 'Orthorhombic' changed to
'orthorhombic' according to
/home/saulius/struct/CIF-dictionaries/cif_core.dic dictionary named
'cif_core.dic' version 2.4.2 from 2011-04-26.

Automatic conversion script
Id: cif_fix_values 1891 2012-01-12 08:04:46Z andrius 
;
_cod_original_sg_symbol_H-M 'Pmmn '
_cod_database_code 7022947

loop_
_symmetry_equiv_pos_as_xyz
'x, y, z'
'-x+1/2, -y+1/2, z'
'-x, y+1/2, -z'
'x+1/2, -y, -z'
'-x, -y, -z'
'x-1/2, y-1/2, -z'
'x, -y-1/2, z'
'-x-1/2, y, z'

loop_
_atom_site_label
_atom_site_type_symbol
_atom_site_fract_x
_atom_site_fract_y
_atom_site_fract_z
_atom_site_U_iso_or_equiv
_atom_site_adp_type
_atom_site_occupancy
_atom_site_symmetry_multiplicity
_atom_site_calc_flag
_atom_site_refinement_flags
Al1 Al 0.2500 0.2500 0.69705(12) 0.0453(4) Uani 1 4 d S
N1 N 0.4039(2) 0.2500 0.8506(2) 0.0480(5) Uani 1 2 d S
C2 C 0.3868(3) 0.2500 1.0089(3) 0.0508(7) Uani 1 2 d S
C3 C 0.2500 0.2500 1.0823(4) 0.0583(10) Uani 1 4 d S
H3A H 0.2500 0.2500 1.1948 0.070 Uiso 1 4 calc SR
C5 C 0.5198(5) 0.2500 1.1179(6) 0.0870(12) Uani 1 2 d S
C4 C 0.5526(4) 0.2500 0.7829(6) 0.0816(11) Uani 1 2 d S
C1 C 0.2500 0.0335(4) 0.5673(3) 0.0747(9) Uani 1 2 d S
H1A H 0.2500 -0.0669 0.6378 0.112 Uiso 1 2 d SR
H1B H 0.1641 0.0309 0.5003 0.112 Uiso 1 1 d R
H5A H 0.489(5) 0.2500 1.223(5) 0.135(18) Uiso 1 2 d S
H5B H 0.584(2) 0.357(3) 1.095(3) 0.104(8) Uiso 1 1 d .
H4A H 0.604(2) 0.145(3) 0.814(3) 0.115(9) Uiso 1 1 d .
H4B H 0.545(4) 0.2500 0.668(5) 0.129(17) Uiso 1 2 d S

loop_
_atom_site_aniso_label
_atom_site_aniso_U_11
_atom_site_aniso_U_22
_atom_site_aniso_U_33
_atom_site_aniso_U_23
_atom_site_aniso_U_13
_atom_site_aniso_U_12
Al1 0.0493(6) 0.0468(6) 0.0399(6) 0.000 0.000 0.000
N1 0.0348(10) 0.0503(12) 0.0590(12) 0.000 0.0010(9) 0.000
C2 0.0548(15) 0.0398(13) 0.0579(15) 0.000 -0.0172(13) 0.000
C3 0.077(3) 0.059(2) 0.0392(18) 0.000 0.000 0.000
C5 0.084(3) 0.077(2) 0.100(3) 0.000 -0.051(2) 0.000
C4 0.0411(16) 0.091(3) 0.112(3) 0.000 0.0143(18) 0.000
C1 0.100(2) 0.0666(19) 0.0576(16) -0.0135(15) 0.000 0.000

loop_
_atom_type_symbol
_atom_type_description
_atom_type_scat_dispersion_real
_atom_type_scat_dispersion_imag
_atom_type_scat_source
C C 0.0033 0.0016 'International Tables Vol C Tables 4.2.6.8 and 6.1.1.4'
H H 0.0000 0.0000 'International Tables Vol C Tables 4.2.6.8 and 6.1.1.4'
N N 0.0061 0.0033 'International Tables Vol C Tables 4.2.6.8 and 6.1.1.4'
Al Al 0.0645 0.0514 'International Tables Vol C Tables 4.2.6.8 and 6.1.1.4'

loop_
_geom_angle_atom_site_label_1
_geom_angle_atom_site_label_2
_geom_angle_atom_site_label_3
_geom_angle
_geom_angle_site_symmetry_1
_geom_angle_site_symmetry_3
N1 Al1 N1 95.76(14) . 2
N1 Al1 C1 111.49(6) . .
N1 Al1 C1 111.49(6) 2 .
N1 Al1 C1 111.49(6) . 2
N1 Al1 C1 111.49(6) 2 2
C1 Al1 C1 113.79(19) . 2
C2 N1 C4 119.2(3) . .
C2 N1 Al1 125.33(18) . .
C4 N1 Al1 115.5(2) . .
N1 C2 C3 122.7(2) . .
N1 C2 C5 119.8(3) . .
C3 C2 C5 117.5(3) . .
C2 C3 C2 128.2(3) 2 .

loop_
_geom_bond_atom_site_label_1
_geom_bond_atom_site_label_2
_geom_bond_distance
_geom_bond_site_symmetry_2
Al1 N1 1.893(2) .
Al1 N1 1.893(2) 2
Al1 C1 1.964(3) .
Al1 C1 1.964(3) 2
N1 C2 1.318(3) .
N1 C4 1.468(4) .
C2 C3 1.388(3) .
C2 C5 1.511(4) .
C3 C2 1.388(3) 2
